data_4072313
loop_
_publ_author_name
'Song, Guoyong'
'Zhang, Yao'
'Su, Yan'
'Deng, Weiqiao'
'Han, Keli'
'Li, Xingwei'

_publ_section_title
;
 Pyridine-Based N-Heterocyclic Carbene Hydride Complexes of Iridium via
 C&#x2212;H Activation
;
_journal_issue 23
_journal_name_full Organometallics
_journal_page_first 6193
_journal_paper_doi 10.1021/om800756c
_journal_volume 27
_journal_year 2008
_chemical_formula_moiety 'C24 H29 I Ir N2, F6 Sb'
_chemical_formula_sum 'C24 H29 F6 I Ir N2 Sb'
_chemical_formula_weight 900.34
_chemical_name_systematic
;

 ?

;
_space_group_IT_number 14
_symmetry_cell_setting monoclinic
_symmetry_space_group_name_Hall '-P 2ybc'
_symmetry_space_group_name_H-M 'P 1 21/c 1'
_atom_sites_solution_hydrogens geom
_atom_sites_solution_primary direct
_atom_sites_solution_secondary difmap
_audit_creation_method SHELXL-97
_cell_angle_alpha 90.00
_cell_angle_beta 99.8920(10)
_cell_angle_gamma 90.00
_cell_formula_units_Z 4
_cell_length_a 14.5088(4)
_cell_length_b 12.9346(3)
_cell_length_c 14.1699(4)
_cell_measurement_reflns_used 8924
_cell_measurement_temperature 173(2)
_cell_measurement_theta_max 38.24
_cell_measurement_theta_min 3.15
_cell_volume 2619.67(12)
_computing_cell_refinement 'Bruker SMART'
_computing_data_collection 'Bruker SMART'
_computing_data_reduction 'Bruker SAINT'
_computing_molecular_graphics 'Bruker SHELXTL'
_computing_publication_material 'Bruker SHELXTL'
_computing_structure_refinement 'SHELXL-97 (Sheldrick, 1997)'
_computing_structure_solution 'SHELXS-97 (Sheldrick, 1990)'
_diffrn_ambient_temperature 173(2)
_diffrn_measured_fraction_theta_full 0.999
_diffrn_measured_fraction_theta_max 0.999
_diffrn_measurement_device_type 'CCD area detector'
_diffrn_measurement_method 'phi and omega scans'
_diffrn_radiation_monochromator graphite
_diffrn_radiation_source 'fine-focus sealed tube'
_diffrn_radiation_type MoK\a
_diffrn_radiation_wavelength 0.71073
_diffrn_reflns_av_R_equivalents 0.0237
_diffrn_reflns_av_sigmaI/netI 0.0142
_diffrn_reflns_limit_h_max 18
_diffrn_reflns_limit_h_min -18
_diffrn_reflns_limit_k_max 16
_diffrn_reflns_limit_k_min -16
_diffrn_reflns_limit_l_max 18
_diffrn_reflns_limit_l_min -16
_diffrn_reflns_number 40906
_diffrn_reflns_theta_full 27.00
_diffrn_reflns_theta_max 27.00
_diffrn_reflns_theta_min 2.43
_exptl_absorpt_coefficient_mu 7.343
_exptl_absorpt_correction_T_max 0.6670
_exptl_absorpt_correction_T_min 0.2167
_exptl_absorpt_correction_type multi-scan
_exptl_absorpt_process_details sadabs
_exptl_crystal_colour orange
_exptl_crystal_density_diffrn 2.283
_exptl_crystal_density_method 'not measured'
_exptl_crystal_description fragment
_exptl_crystal_F_000 1688
_exptl_crystal_size_max 0.30
_exptl_crystal_size_mid 0.18
_exptl_crystal_size_min 0.06
_refine_diff_density_max 2.619
_refine_diff_density_min -1.099
_refine_diff_density_rms 0.096
_refine_ls_extinction_method none
_refine_ls_goodness_of_fit_ref 1.055
_refine_ls_hydrogen_treatment mixed
_refine_ls_matrix_type full
_refine_ls_number_parameters 320
_refine_ls_number_reflns 5716
_refine_ls_number_restraints 3
_refine_ls_restrained_S_all 1.055
_refine_ls_R_factor_all 0.0220
_refine_ls_R_factor_gt 0.0197
_refine_ls_shift/su_max 0.002
_refine_ls_shift/su_mean 0.000
_refine_ls_structure_factor_coef Fsqd
_refine_ls_weighting_details 'calc w=1/[\s^2^(Fo^2^)+(0.0140P)^2^+8.6118P] where P=(Fo^2^+2Fc^2^)/3'
_refine_ls_weighting_scheme calc
_refine_ls_wR_factor_gt 0.0443
_refine_ls_wR_factor_ref 0.0456
_reflns_number_gt 5392
_reflns_number_total 5716
_reflns_threshold_expression >2sigma(I)
_cod_data_source_file om800756c_si_004.cif
_cod_data_source_block lxw77m
_cod_depositor_comments
;
The following automatic conversions were performed:

'_symmetry_cell_setting' value 'Monoclinic' changed to 'monoclinic'
according to /home/saulius/struct/CIF-dictionaries/cif_core.dic
dictionary named 'cif_core.dic' version 2.4.1 from 2010-06-29.

Automatic conversion script
Id: cif_fix_values 1715 2011-07-08 13:25:40Z adriana 
;
_cod_original_sg_symbol_H-M P2(1)/c
_cod_database_code 4072313

loop_
_symmetry_equiv_pos_as_xyz
'x, y, z'
'-x, y+1/2, -z+1/2'
'-x, -y, -z'
'x, -y-1/2, z-1/2'

loop_
_atom_site_label
_atom_site_type_symbol
_atom_site_fract_x
_atom_site_fract_y
_atom_site_fract_z
_atom_site_U_iso_or_equiv
_atom_site_adp_type
_atom_site_occupancy
_atom_site_symmetry_multiplicity
_atom_site_calc_flag
_atom_site_refinement_flags
Ir1 Ir 0.185220(8) 0.674337(9) 0.320666(9) 0.01901(4) Uani 1 1 d D
H1M H 0.0936(18) 0.684(2) 0.367(3) 0.029 Uiso 1 1 d D
C1 C 0.2054(3) 0.5036(2) 0.2947(3) 0.0286(7) Uani 1 1 d .
H1 H 0.1998 0.4842 0.2256 0.034 Uiso 1 1 calc R
C2 C 0.1207(3) 0.5149(3) 0.3258(3) 0.0296(7) Uani 1 1 d .
H2 H 0.0648 0.5027 0.2751 0.036 Uiso 1 1 calc R
C3 C 0.1038(3) 0.4949(3) 0.4265(3) 0.0359(9) Uani 1 1 d .
H3A H 0.1024 0.4193 0.4369 0.043 Uiso 1 1 calc R
H3B H 0.0416 0.5226 0.4328 0.043 Uiso 1 1 calc RD
C4 C 0.1775(3) 0.5429(3) 0.5051(3) 0.0334(8) Uani 1 1 d .
H4A H 0.1481 0.5578 0.5617 0.040 Uiso 1 1 calc R
H4B H 0.2280 0.4919 0.5247 0.040 Uiso 1 1 calc R
C5 C 0.2205(3) 0.6420(3) 0.4743(2) 0.0268(7) Uani 1 1 d .
H5 H 0.2137 0.7029 0.5161 0.032 Uiso 1 1 calc R
C6 C 0.3026(2) 0.6428(3) 0.4345(2) 0.0255(7) Uani 1 1 d .
H6 H 0.3438 0.7039 0.4535 0.031 Uiso 1 1 calc R
C7 C 0.3545(3) 0.5471(3) 0.4129(3) 0.0325(8) Uani 1 1 d .
H7A H 0.3874 0.5178 0.4740 0.039 Uiso 1 1 calc R
H7B H 0.4026 0.5673 0.3746 0.039 Uiso 1 1 calc R
C8 C 0.2928(3) 0.4626(3) 0.3585(3) 0.0346(8) Uani 1 1 d .
H8A H 0.3303 0.4234 0.3185 0.041 Uiso 1 1 calc R
H8B H 0.2738 0.4139 0.4055 0.041 Uiso 1 1 calc R
C9 C 0.3467(2) 0.6418(3) 0.1911(2) 0.0267(7) Uani 1 1 d .
H9 H 0.3319 0.5702 0.1897 0.032 Uiso 1 1 calc R
C10 C 0.4168(3) 0.6755(3) 0.1421(3) 0.0300(8) Uani 1 1 d .
H10 H 0.4494 0.6273 0.1094 0.036 Uiso 1 1 calc R
C11 C 0.4382(2) 0.7783(3) 0.1415(2) 0.0287(7) Uani 1 1 d .
H11 H 0.4864 0.8021 0.1093 0.034 Uiso 1 1 calc R
C12 C 0.3880(2) 0.8484(3) 0.1891(2) 0.0233(7) Uani 1 1 d .
C13 C 0.4008(2) 0.9580(3) 0.1903(2) 0.0273(7) Uani 1 1 d .
H13 H 0.4479 0.9865 0.1590 0.033 Uiso 1 1 calc R
C14 C 0.3484(2) 1.0227(3) 0.2344(2) 0.0263(7) Uani 1 1 d .
H14 H 0.3579 1.0952 0.2324 0.032 Uiso 1 1 calc R
C15 C 0.2789(2) 0.9815(2) 0.2838(2) 0.0216(6) Uani 1 1 d .
C16 C 0.1617(3) 1.0011(3) 0.3789(3) 0.0287(7) Uani 1 1 d .
H16 H 0.1253 1.0457 0.4111 0.034 Uiso 1 1 calc R
C17 C 0.1511(3) 0.8961(3) 0.3874(3) 0.0282(7) Uani 1 1 d .
H17 H 0.1105 0.8698 0.4276 0.034 Uiso 1 1 calc RD
C18 C 0.1996(2) 0.8278(2) 0.3373(2) 0.0209(6) Uani 1 1 d .
C19 C 0.2662(2) 0.8741(2) 0.2883(2) 0.0193(6) Uani 1 1 d .
C20 C 0.3197(2) 0.8082(2) 0.2383(2) 0.0200(6) Uani 1 1 d .
C21 C 0.2112(3) 1.1549(3) 0.3041(3) 0.0283(7) Uani 1 1 d .
H21A H 0.2737 1.1861 0.3053 0.034 Uiso 1 1 calc R
H21B H 0.1810 1.1904 0.3527 0.034 Uiso 1 1 calc R
C22 C 0.1521(3) 1.1691(3) 0.2054(3) 0.0267(7) Uani 1 1 d .
H22A H 0.1848 1.1379 0.1566 0.032 Uiso 1 1 calc R
H22B H 0.0917 1.1328 0.2029 0.032 Uiso 1 1 calc R
C23 C 0.1339(3) 1.2826(3) 0.1823(3) 0.0319(8) Uani 1 1 d .
H23A H 0.0951 1.3117 0.2269 0.038 Uiso 1 1 calc R
H23B H 0.1942 1.3202 0.1923 0.038 Uiso 1 1 calc R
C24 C 0.0845(3) 1.2992(4) 0.0803(3) 0.0423(10) Uani 1 1 d .
H24A H 0.1246 1.2748 0.0358 0.063 Uiso 1 1 calc R
H24B H 0.0715 1.3730 0.0695 0.063 Uiso 1 1 calc R
H24C H 0.0256 1.2604 0.0695 0.063 Uiso 1 1 calc R
F1 F 0.2952(2) 0.2818(3) 0.5370(2) 0.0721(9) Uani 1 1 d .
F2 F 0.2984(3) 0.0843(2) 0.5675(2) 0.0720(9) Uani 1 1 d .
F3 F 0.3802(2) 0.2120(3) 0.70137(19) 0.0593(7) Uani 1 1 d .
F4 F 0.4829(3) 0.0904(4) 0.6109(3) 0.1227(19) Uani 1 1 d .
F5 F 0.4794(3) 0.2887(4) 0.5818(3) 0.1092(16) Uani 1 1 d .
F6 F 0.39830(19) 0.1640(3) 0.44508(19) 0.0662(9) Uani 1 1 d .
I1 I 0.069511(16) 0.70746(2) 0.153663(16) 0.03165(6) Uani 1 1 d .
N1 N 0.29967(19) 0.7051(2) 0.23985(19) 0.0211(5) Uani 1 1 d .
N2 N 0.2212(2) 1.0436(2) 0.32704(19) 0.0237(6) Uani 1 1 d .
Sb1 Sb 0.390759(16) 0.185887(19) 0.573649(17) 0.02919(6) Uani 1 1 d .

loop_
_atom_site_aniso_label
_atom_site_aniso_U_11
_atom_site_aniso_U_22
_atom_site_aniso_U_33
_atom_site_aniso_U_23
_atom_site_aniso_U_13
_atom_site_aniso_U_12
Ir1 0.02185(6) 0.01758(6) 0.01853(6) -0.00035(4) 0.00613(5) -0.00221(4)
C1 0.040(2) 0.0159(15) 0.0304(18) -0.0040(13) 0.0083(15) -0.0034(14)
C2 0.0343(18) 0.0219(16) 0.0328(19) 0.0005(14) 0.0058(15) -0.0086(14)
C3 0.043(2) 0.0283(18) 0.039(2) 0.0048(16) 0.0141(18) -0.0078(16)
C4 0.043(2) 0.0326(19) 0.0272(18) 0.0070(15) 0.0132(16) -0.0013(16)
C5 0.0348(18) 0.0270(17) 0.0182(15) 0.0012(13) 0.0035(13) 0.0008(14)
C6 0.0273(17) 0.0262(17) 0.0225(16) 0.0010(13) 0.0030(13) -0.0002(13)
C7 0.0316(18) 0.036(2) 0.0294(18) 0.0026(15) 0.0036(15) 0.0068(16)
C8 0.043(2) 0.0236(17) 0.038(2) 0.0011(15) 0.0098(17) 0.0067(15)
C9 0.0300(17) 0.0267(17) 0.0247(17) -0.0026(14) 0.0081(14) 0.0042(14)
C10 0.0267(17) 0.038(2) 0.0275(18) -0.0035(15) 0.0104(14) 0.0071(15)
C11 0.0212(16) 0.042(2) 0.0241(17) 0.0032(15) 0.0084(13) 0.0019(15)
C12 0.0199(15) 0.0302(17) 0.0196(15) 0.0035(13) 0.0029(12) 0.0001(13)
C13 0.0228(16) 0.0340(19) 0.0258(17) 0.0069(14) 0.0061(13) -0.0064(14)
C14 0.0282(17) 0.0212(16) 0.0283(17) 0.0053(13) 0.0017(14) -0.0052(13)
C15 0.0238(15) 0.0213(15) 0.0189(15) 0.0010(12) 0.0018(12) -0.0008(12)
C16 0.0329(18) 0.0266(17) 0.0288(18) -0.0037(14) 0.0116(15) 0.0024(14)
C17 0.0321(18) 0.0247(17) 0.0313(18) -0.0015(14) 0.0156(15) -0.0022(14)
C18 0.0223(15) 0.0211(15) 0.0193(15) 0.0009(12) 0.0033(12) -0.0013(12)
C19 0.0199(14) 0.0207(15) 0.0170(14) 0.0005(12) 0.0022(11) 0.0009(12)
C20 0.0179(14) 0.0239(16) 0.0173(14) 0.0002(12) 0.0003(12) 0.0001(12)
C21 0.0385(19) 0.0174(15) 0.0287(18) -0.0036(13) 0.0048(15) -0.0002(14)
C22 0.0303(17) 0.0207(16) 0.0289(18) -0.0028(13) 0.0043(14) 0.0002(13)
C23 0.0360(19) 0.0233(17) 0.038(2) 0.0028(15) 0.0104(16) 0.0048(15)
C24 0.031(2) 0.048(2) 0.047(2) 0.018(2) 0.0057(18) 0.0082(18)
F1 0.068(2) 0.071(2) 0.080(2) 0.0324(17) 0.0211(17) 0.0360(17)
F2 0.093(2) 0.0554(18) 0.070(2) -0.0097(15) 0.0208(18) -0.0368(17)
F3 0.0627(18) 0.084(2) 0.0319(13) -0.0107(13) 0.0092(12) -0.0032(15)
F4 0.109(3) 0.148(4) 0.089(3) -0.038(3) -0.044(2) 0.101(3)
F5 0.092(3) 0.139(4) 0.110(3) -0.049(3) 0.053(2) -0.086(3)
F6 0.0379(14) 0.130(3) 0.0325(13) -0.0137(16) 0.0115(11) -0.0040(16)
I1 0.02606(11) 0.04343(14) 0.02438(11) 0.00552(10) 0.00129(9) -0.00457(10)
N1 0.0217(13) 0.0215(13) 0.0206(13) -0.0001(11) 0.0051(11) -0.0004(10)
N2 0.0300(14) 0.0186(13) 0.0219(14) -0.0011(11) 0.0030(11) 0.0008(11)
Sb1 0.02456(11) 0.03647(13) 0.02599(12) -0.00069(9) 0.00275(9) -0.00003(9)

loop_
_atom_type_symbol
_atom_type_description
_atom_type_scat_dispersion_real
_atom_type_scat_dispersion_imag
_atom_type_scat_source
C C 0.0033 0.0016 'International Tables Vol C Tables 4.2.6.8 and 6.1.1.4'
H H 0.0000 0.0000 'International Tables Vol C Tables 4.2.6.8 and 6.1.1.4'
N N 0.0061 0.0033 'International Tables Vol C Tables 4.2.6.8 and 6.1.1.4'
F F 0.0171 0.0103 'International Tables Vol C Tables 4.2.6.8 and 6.1.1.4'
Sb Sb -0.5866 1.5461 'International Tables Vol C Tables 4.2.6.8 and 6.1.1.4'
I I -0.4742 1.8119 'International Tables Vol C Tables 4.2.6.8 and 6.1.1.4'
Ir Ir -1.4442 7.9887 'International Tables Vol C Tables 4.2.6.8 and 6.1.1.4'

loop_
_geom_angle_atom_site_label_1
_geom_angle_atom_site_label_2
_geom_angle_atom_site_label_3
_geom_angle
C18 Ir1 C6 92.64(13)
C18 Ir1 C5 94.04(13)
C6 Ir1 C5 37.53(13)
C18 Ir1 N1 79.05(12)
C6 Ir1 N1 81.69(11)
C5 Ir1 N1 118.81(12)
C18 Ir1 C1 165.90(13)
C6 Ir1 C1 80.28(13)
C5 Ir1 C1 87.76(13)
N1 Ir1 C1 87.82(12)
C18 Ir1 C2 158.45(13)
C6 Ir1 C2 94.61(13)
C5 Ir1 C2 79.72(13)
N1 Ir1 C2 122.08(12)
C1 Ir1 C2 35.49(13)
C18 Ir1 I1 88.99(9)
C6 Ir1 I1 166.82(9)
C5 Ir1 I1 155.36(9)
N1 Ir1 I1 85.78(7)
C1 Ir1 I1 95.21(9)
C2 Ir1 I1 88.55(10)
C2 C1 C8 122.9(3)
C2 C1 Ir1 72.4(2)
C8 C1 Ir1 111.2(2)
C1 C2 C3 125.5(4)
C1 C2 Ir1 72.07(19)
C3 C2 Ir1 108.7(2)
C2 C3 C4 114.1(3)
C5 C4 C3 113.7(3)
C6 C5 C4 122.6(3)
C6 C5 Ir1 70.61(19)
C4 C5 Ir1 114.1(2)
C5 C6 C7 124.3(3)
C5 C6 Ir1 71.9(2)
C7 C6 Ir1 111.0(2)
C6 C7 C8 114.7(3)
C1 C8 C7 113.9(3)
N1 C9 C10 123.2(3)
C11 C10 C9 119.5(3)
C10 C11 C12 119.3(3)
C20 C12 C11 117.7(3)
C20 C12 C13 117.6(3)
C11 C12 C13 124.7(3)
C14 C13 C12 122.4(3)
C13 C14 C15 119.8(3)
N2 C15 C19 117.5(3)
N2 C15 C14 122.4(3)
C19 C15 C14 120.0(3)
N2 C16 C17 123.0(3)
C16 C17 C18 120.4(3)
C17 C18 C19 115.3(3)
C17 C18 Ir1 129.3(2)
C19 C18 Ir1 115.3(2)
C15 C19 C18 123.2(3)
C15 C19 C20 118.9(3)
C18 C19 C20 117.9(3)
N1 C20 C12 122.7(3)
N1 C20 C19 116.1(3)
C12 C20 C19 121.1(3)
N2 C21 C22 109.8(3)
C23 C22 C21 111.4(3)
C24 C23 C22 112.3(3)
C9 N1 C20 117.5(3)
C9 N1 Ir1 131.0(2)
C20 N1 Ir1 111.5(2)
C16 N2 C15 120.1(3)
C16 N2 C21 118.1(3)
C15 N2 C21 121.0(3)
F4 Sb1 F5 90.1(3)
F4 Sb1 F6 90.98(17)
F5 Sb1 F6 90.76(16)
F4 Sb1 F1 178.8(2)
F5 Sb1 F1 90.8(2)
F6 Sb1 F1 89.70(15)
F4 Sb1 F2 91.2(2)
F5 Sb1 F2 178.14(18)
F6 Sb1 F2 90.54(14)
F1 Sb1 F2 87.84(17)
F4 Sb1 F3 91.14(17)
F5 Sb1 F3 88.93(16)
F6 Sb1 F3 177.86(15)
F1 Sb1 F3 88.18(15)
F2 Sb1 F3 89.71(14)

loop_
_geom_bond_atom_site_label_1
_geom_bond_atom_site_label_2
_geom_bond_distance
Ir1 C18 2.006(3)
Ir1 C6 2.174(3)
Ir1 C5 2.190(3)
Ir1 N1 2.209(3)
Ir1 C1 2.266(3)
Ir1 C2 2.270(3)
Ir1 I1 2.6901(3)
C1 C2 1.382(5)
C1 C8 1.521(5)
C2 C3 1.511(5)
C3 C4 1.536(6)
C4 C5 1.521(5)
C5 C6 1.404(5)
C6 C7 1.507(5)
C7 C8 1.534(5)
C9 N1 1.333(4)
C9 C10 1.396(5)
C10 C11 1.366(5)
C11 C12 1.406(5)
C12 C20 1.405(4)
C12 C13 1.429(5)
C13 C14 1.352(5)
C14 C15 1.427(5)
C15 N2 1.377(4)
C15 C19 1.404(4)
C16 N2 1.343(4)
C16 C17 1.375(5)
C17 C18 1.397(5)
C18 C19 1.415(4)
C19 C20 1.423(4)
C20 N1 1.366(4)
C21 N2 1.478(4)
C21 C22 1.521(5)
C22 C23 1.516(5)
C23 C24 1.515(6)
F1 Sb1 1.866(3)
F2 Sb1 1.868(3)
F3 Sb1 1.873(3)
F4 Sb1 1.830(3)
F5 Sb1 1.839(3)
F6 Sb1 1.865(3)
